data_7110971
loop_
_publ_author_name
'Jun, Young-wook'
'Koo, Ja-Eung'
'Cheon, Jinwoo'

_publ_section_title
;
 One-step synthesis of size tuned zinc selenide quantum dots via a
 temperature controlled molecular precursor approach
;
_journal_issue 14
_journal_name_full 'Chemical Communications'
_journal_page_first 1243
_journal_paper_doi 10.1039/b002983l
_journal_year 2000
_chemical_formula_analytical 'C18 H26 N2 Se2 Zn'
_chemical_formula_structural Zn(SePh)2(tmeda)
_chemical_formula_sum 'C18 H26 N2 Se2 Zn'
_chemical_formula_weight 493.70
_chemical_melting_point 136
_chemical_name_common zn
_chemical_name_systematic
; 
 ? 
;
_space_group_IT_number 14
_symmetry_space_group_name_Hall '-P 2ybc'
_symmetry_space_group_name_H-M 'P 1 21/c 1'
_atom_sites_solution_hydrogens geom
_atom_sites_solution_primary direct
_atom_sites_solution_secondary difmap
_audit_creation_method SHELXL
_cell_angle_alpha 90.00
_cell_angle_beta 107.05(2)
_cell_angle_gamma 90.00
_cell_formula_units_Z 4
_cell_length_a 11.202(2)
_cell_length_b 12.7326(14)
_cell_length_c 15.125(3)
_cell_measurement_reflns_used 25
_cell_measurement_temperature 293(2)
_cell_measurement_theta_max 28.565
_cell_measurement_theta_min 20.050
_cell_volume 2062.5(6)
_computing_cell_refinement MoleN
_computing_data_collection MoleN
_computing_data_reduction MoleN
_computing_molecular_graphics ORTEP
_computing_structure_refinement 'SHELXL-93 (Sheldrick, 1993)'
_computing_structure_solution 'SHELXS-86 (Sheldrick, 1990)'
_diffrn_ambient_temperature 293(2)
_diffrn_measurement_device 'Enraf Nonius CAD4 FR590'
_diffrn_measurement_method Omega-2Theta
_diffrn_radiation_monochromator graphite
_diffrn_radiation_source 'fine-focus sealed tube'
_diffrn_radiation_type MoK\a
_diffrn_radiation_wavelength 0.71073
_diffrn_reflns_av_R_equivalents 0.0172
_diffrn_reflns_av_sigmaI/netI 0.0316
_diffrn_reflns_limit_h_max 12
_diffrn_reflns_limit_h_min -12
_diffrn_reflns_limit_k_max 14
_diffrn_reflns_limit_k_min 0
_diffrn_reflns_limit_l_max 17
_diffrn_reflns_limit_l_min 0
_diffrn_reflns_number 2881
_diffrn_reflns_theta_max 23.97
_diffrn_reflns_theta_min 2.13
_diffrn_standards_number 25
_exptl_absorpt_coefficient_mu 4.721
_exptl_absorpt_correction_type psi-scan
_exptl_crystal_colour colorless
_exptl_crystal_density_diffrn 1.590
_exptl_crystal_description monoclinic
_exptl_crystal_F_000 984
_refine_diff_density_max 2.043
_refine_diff_density_min -2.034
_refine_diff_density_rms 0.843
_refine_ls_extinction_method none
_refine_ls_goodness_of_fit_all 1.376
_refine_ls_goodness_of_fit_obs 1.479
_refine_ls_hydrogen_treatment riding
_refine_ls_matrix_type full
_refine_ls_number_parameters 204
_refine_ls_number_reflns 2769
_refine_ls_number_restraints 0
_refine_ls_restrained_S_all 1.376
_refine_ls_restrained_S_obs 1.479
_refine_ls_R_factor_all 0.0819
_refine_ls_R_factor_obs 0.0623
_refine_ls_shift/esd_max -0.029
_refine_ls_shift/esd_mean 0.002
_refine_ls_structure_factor_coef Fsqd
_refine_ls_weighting_details 'w=1/[\s^2^(Fo^2^)+(0.0877P)^2^+0.0000P] where P=(Fo^2^+2Fc^2^)/3'
_refine_ls_weighting_scheme calc
_refine_ls_wR_factor_all 0.1740
_refine_ls_wR_factor_obs 0.1634
_reflns_number_observed 2155
_reflns_number_total 2769
_reflns_observed_criterion >2sigma(I)
_cod_data_source_file b002983lsup1.cif
_cod_data_source_block zn
_cod_depositor_comments
;
The following automatic conversions were performed:

'_refine_ls_weighting_scheme' value 'calc
w=1/[\s^2^(Fo^2^)+(0.0877P)^2^+0.0000P] where P=(Fo^2^+2Fc^2^)/3' was
changed to 'calc'. New tag '_refine_ls_weighting_details' was
created. The value of the new tag was set to
'w=1/[\s^2^(Fo^2^)+(0.0877P)^2^+0.0000P] where P=(Fo^2^+2Fc^2^)/3'.

Automatic conversion script
Id: cif_fix_values 3143 2015-03-26 13:38:13Z robertas 
;
_cod_original_sg_symbol_H-M Monoclinic(P21/c)
_cod_database_code 7110971

loop_
_symmetry_equiv_pos_as_xyz
'x, y, z'
'-x, y+1/2, -z+1/2'
'-x, -y, -z'
'x, -y-1/2, z-1/2'

loop_
_atom_site_aniso_label
_atom_site_aniso_U_11
_atom_site_aniso_U_22
_atom_site_aniso_U_33
_atom_site_aniso_U_23
_atom_site_aniso_U_13
_atom_site_aniso_U_12
Zn1 0.0399(6) 0.0565(7) 0.0390(6) 0.0003(5) 0.0078(4) 0.0023(5)
Se1 0.0698(7) 0.0538(7) 0.0507(6) 0.0054(5) 0.0084(5) 0.0123(5)
C11 0.047(5) 0.070(7) 0.039(5) 0.008(5) 0.018(4) 0.008(5)
C12 0.049(6) 0.082(8) 0.056(6) 0.004(6) 0.011(5) 0.010(6)
C13 0.040(6) 0.139(13) 0.071(8) 0.010(9) 0.000(6) 0.002(8)
C14 0.072(9) 0.110(11) 0.072(9) -0.007(8) -0.009(7) -0.009(8)
C15 0.103(10) 0.075(8) 0.068(8) -0.012(7) 0.011(8) -0.001(7)
C16 0.068(7) 0.074(8) 0.063(7) 0.003(6) 0.001(6) 0.018(6)
Se2 0.0521(6) 0.0605(7) 0.0761(8) 0.0003(5) 0.0222(5) 0.0096(5)
C21 0.048(6) 0.069(7) 0.033(5) 0.006(5) 0.006(4) 0.015(5)
C22 0.052(6) 0.091(8) 0.042(6) 0.009(5) 0.009(5) 0.027(6)
C23 0.039(6) 0.162(15) 0.055(7) 0.014(8) 0.017(5) 0.015(8)
C24 0.071(9) 0.144(15) 0.073(9) 0.026(10) 0.015(7) -0.026(10)
C25 0.085(9) 0.089(9) 0.060(8) 0.011(6) 0.020(7) -0.004(7)
C26 0.055(6) 0.078(8) 0.058(7) 0.012(6) 0.018(5) 0.003(6)
N1 0.060(6) 0.079(6) 0.059(6) -0.020(5) 0.011(5) -0.001(5)
N2 0.055(5) 0.073(6) 0.046(5) 0.012(4) 0.013(4) 0.002(4)
C4 0.078(9) 0.176(15) 0.061(8) -0.052(9) -0.006(7) -0.019(10)
C5 0.075(8) 0.077(9) 0.075(8) 0.019(6) 0.016(6) -0.010(7)

loop_
_atom_site_label
_atom_site_type_symbol
_atom_site_fract_x
_atom_site_fract_y
_atom_site_fract_z
_atom_site_U_iso_or_equiv
_atom_site_thermal_displace_type
_atom_site_occupancy
_atom_site_calc_flag
_atom_site_refinement_flags
Zn1 Zn 0.81833(9) 0.20815(9) 0.38324(7) 0.0459(3) Uani 1 d .
Se1 Se 0.67987(10) 0.33082(8) 0.28347(7) 0.0601(4) Uani 1 d .
C11 C 0.5781(9) 0.2413(8) 0.1912(6) 0.051(2) Uani 1 d .
C12 C 0.4761(9) 0.2845(9) 0.1258(7) 0.063(3) Uani 1 d .
H12 H 0.4603(9) 0.3560(9) 0.1281(7) 0.076 Uiso 1 calc R
C13 C 0.3974(10) 0.2240(13) 0.0571(9) 0.087(4) Uani 1 d .
H13 H 0.3313(10) 0.2555(13) 0.0130(9) 0.104 Uiso 1 calc R
C14 C 0.4160(12) 0.1190(13) 0.0538(9) 0.091(4) Uani 1 d .
H14 H 0.3620(12) 0.0782(13) 0.0083(9) 0.109 Uiso 1 calc R
C15 C 0.5141(13) 0.0738(10) 0.1174(9) 0.085(4) Uani 1 d .
H15 H 0.5262(13) 0.0016(10) 0.1157(9) 0.102 Uiso 1 calc R
C16 C 0.5966(11) 0.1337(10) 0.1847(8) 0.072(3) Uani 1 d .
H16 H 0.6652(11) 0.1018(10) 0.2261(8) 0.086 Uiso 1 calc R
Se2 Se 0.95541(10) 0.08903(9) 0.33762(8) 0.0621(4) Uani 1 d .
C21 C 1.0836(9) 0.1745(8) 0.3146(6) 0.052(2) Uani 1 d .
C22 C 1.1814(9) 0.1227(10) 0.2920(6) 0.063(3) Uani 1 d .
H22 H 1.1815(9) 0.0499(10) 0.2873(6) 0.075 Uiso 1 calc R
C23 C 1.2779(10) 0.1810(14) 0.2766(8) 0.085(4) Uani 1 d .
H23 H 1.3432(10) 0.1464(14) 0.2626(8) 0.102 Uiso 1 calc R
C24 C 1.2793(13) 0.2892(16) 0.2814(9) 0.097(5) Uani 1 d .
H24 H 1.3446(13) 0.3274(16) 0.2709(9) 0.117 Uiso 1 calc R
C25 C 1.1831(12) 0.3388(11) 0.3017(8) 0.078(4) Uani 1 d .
H25 H 1.1827(12) 0.4117(11) 0.3050(8) 0.094 Uiso 1 calc R
C26 C 1.0853(10) 0.2819(9) 0.3175(7) 0.064(3) Uani 1 d .
H26 H 1.0198(10) 0.3176(9) 0.3303(7) 0.076 Uiso 1 calc R
N1 N 0.8999(8) 0.2839(7) 0.5116(6) 0.067(2) Uani 1 d .
C1 C 0.8673(22) 0.1953(19) 0.5811(16) 0.066(6) Uiso 0.50 d P
C1' C 0.8172(21) 0.2596(18) 0.5673(15) 0.065(6) Uiso 0.50 d P
N2 N 0.7222(8) 0.1113(7) 0.4565(5) 0.058(2) Uani 1 d .
C2 C 0.7910(23) 0.1429(17) 0.5576(15) 0.051(5) Uiso 0.50 d P
C2' C 0.7344(27) 0.1622(21) 0.5459(19) 0.072(7) Uiso 0.50 d P
C3 C 0.8515(28) 0.3815(25) 0.5252(21) 0.095(9) Uiso 0.50 d P
C3' C 0.8868(26) 0.4140(22) 0.4906(20) 0.083(7) Uiso 0.50 d P
C4 C 1.0338(12) 0.2725(13) 0.5468(9) 0.111(5) Uani 1 d .
H4A H 1.0572(12) 0.2029(13) 0.5340(9) 0.166 Uiso 1 calc R
H4B H 1.0597(12) 0.2842(13) 0.6124(9) 0.166 Uiso 1 calc R
H4C H 1.0734(12) 0.3229(13) 0.5174(9) 0.166 Uiso 1 calc R
C5 C 0.7550(11) 0.0004(9) 0.4570(8) 0.077(3) Uani 1 d .
H5A H 0.7437(11) -0.0229(9) 0.3948(8) 0.115 Uiso 1 calc R
H5B H 0.7023(11) -0.0398(9) 0.4841(8) 0.115 Uiso 1 calc R
H5C H 0.8407(11) -0.0091(9) 0.4926(8) 0.115 Uiso 1 calc R
C6 C 0.5857(22) 0.1385(20) 0.4328(18) 0.063(7) Uiso 0.50 d P
C6' C 0.5774(20) 0.1033(18) 0.4022(16) 0.053(6) Uiso 0.50 d P

loop_
_atom_type_symbol
_atom_type_description
_atom_type_scat_dispersion_real
_atom_type_scat_dispersion_imag
_atom_type_scat_source
C C 0.0033 0.0016 'International Tables Vol C Tables 4.2.6.8 and 6.1.1.4'
H H 0.0000 0.0000 'International Tables Vol C Tables 4.2.6.8 and 6.1.1.4'
N N 0.0061 0.0033 'International Tables Vol C Tables 4.2.6.8 and 6.1.1.4'
Se Se -0.0929 2.2259 'International Tables Vol C Tables 4.2.6.8 and 6.1.1.4'
Zn Zn 0.2839 1.4301 'International Tables Vol C Tables 4.2.6.8 and 6.1.1.4'

loop_
_geom_angle_atom_site_label_1
_geom_angle_atom_site_label_2
_geom_angle_atom_site_label_3
_geom_angle
N1 Zn1 N2 86.3(3)
N1 Zn1 Se1 107.8(3)
N2 Zn1 Se1 111.7(2)
N1 Zn1 Se2 114.2(3)
N2 Zn1 Se2 104.2(2)
Se1 Zn1 Se2 125.54(6)
C11 Se1 Zn1 102.1(3)
C12 C11 C16 116.6(10)
C12 C11 Se1 118.5(8)
C16 C11 Se1 124.8(7)
C13 C12 C11 121.7(12)
C14 C13 C12 120.4(12)
C15 C14 C13 119.5(12)
C14 C15 C16 120.9(13)
C15 C16 C11 120.8(10)
C21 Se2 Zn1 105.7(3)
C26 C21 C22 118.2(10)
C26 C21 Se2 124.5(8)
C22 C21 Se2 117.3(9)
C23 C22 C21 119.5(12)
C22 C23 C24 121.6(12)
C25 C24 C23 118.6(13)
C24 C25 C26 120.9(13)
C21 C26 C25 121.2(11)
C3 N1 C4 116.1(15)
C3 N1 C1' 76.3(17)
C4 N1 C1' 122.2(13)
C3 N1 C1 110.2(17)
C4 N1 C1 95.5(12)
C1' N1 C1 36.0(10)
C3 N1 C3' 30.2(14)
C4 N1 C3' 101.0(13)
C1' N1 C3' 106.4(15)
C1 N1 C3' 140.1(14)
C3 N1 Zn1 117.3(13)
C4 N1 Zn1 114.5(7)
C1' N1 Zn1 104.9(10)
C1 N1 Zn1 99.0(9)
C3' N1 Zn1 106.5(11)
C1' C1 C2 95.8(27)
C1' C1 C2' 73.2(21)
C2 C1 C2' 22.8(17)
C1' C1 N1 60.9(19)
C2 C1 N1 121.6(23)
C2' C1 N1 110.5(18)
C1 C1' N1 83.0(22)
C1 C1' C2 44.1(18)
N1 C1' C2 106.9(17)
C1 C1' C2' 68.9(21)
N1 C1' C2' 120.0(19)
C2 C1' C2' 24.9(11)
C1 C1' C3 129.9(27)
N1 C1' C3 50.3(13)
C2 C1' C3 152.5(20)
C2' C1' C3 145.4(21)
C5 N2 C2' 117.8(13)
C5 N2 C6 117.4(12)
C2' N2 C6 86.0(16)
C5 N2 C2 101.2(10)
C2' N2 C2 24.8(11)
C6 N2 C2 110.6(15)
C5 N2 C6' 99.1(11)
C2' N2 C6' 107.9(16)
C6 N2 C6' 23.3(11)
C2 N2 C6' 131.4(14)
C5 N2 Zn1 113.3(7)
C2' N2 Zn1 107.2(11)
C6 N2 Zn1 111.9(10)
C2 N2 Zn1 100.4(9)
C6' N2 Zn1 111.1(9)
C2' C2 C1 118.4(42)
C2' C2 C1' 78.6(35)
C1 C2 C1' 40.1(15)
C2' C2 N2 70.6(35)
C1 C2 N2 127.7(23)
C1' C2 N2 112.0(16)
C2 C2' N2 84.6(36)
C2 C2' C1 38.8(29)
N2 C2' C1 105.5(20)
C2 C2' C1' 76.6(35)
N2 C2' C1' 116.1(19)
C1 C2' C1' 38.0(12)
C2 C2' C6 131.6(41)
N2 C2' C6 47.7(11)
C1 C2' C6 146.3(20)
C1' C2' C6 126.7(20)
C3' C3 N1 94.1(35)
C3' C3 C1' 147.3(40)
N1 C3 C1' 53.4(14)
C3 C3' N1 55.6(29)
C6' C6 N2 86.2(36)
C6' C6 C2' 129.2(40)
N2 C6 C2' 46.2(11)
C6 C6' N2 70.5(34)

loop_
_geom_bond_atom_site_label_1
_geom_bond_atom_site_label_2
_geom_bond_distance
Zn1 N1 2.119(8)
Zn1 N2 2.146(8)
Zn1 Se1 2.3979(15)
Zn1 Se2 2.3991(15)
Se1 C11 1.900(10)
C11 C12 1.387(13)
C11 C16 1.39(2)
C12 C13 1.38(2)
C13 C14 1.36(2)
C14 C15 1.36(2)
C15 C16 1.39(2)
Se2 C21 1.914(10)
C21 C26 1.368(14)
C21 C22 1.404(13)
C22 C23 1.39(2)
C23 C24 1.38(2)
C24 C25 1.36(2)
C25 C26 1.39(2)
N1 C3 1.40(3)
N1 C4 1.444(14)
N1 C1' 1.46(2)
N1 C1 1.65(3)
N1 C3' 1.69(3)
C1 C1' 0.98(3)
C1 C2 1.06(3)
C1 C2' 1.49(3)
C1' C2 1.51(3)
C1' C2' 1.53(3)
C1' C3 1.76(4)
N2 C5 1.459(14)
N2 C2' 1.47(3)
N2 C6 1.51(2)
N2 C2 1.55(2)
N2 C6' 1.59(2)
C2 C2' 0.65(3)
C2' C6 2.03(4)
C3 C3' 0.85(3)
C6 C6' 0.63(3)
